data_7061425
loop_
_publ_author_name
'Li, Jiulong'
'Li, Chang'
'Ji, Xu'
'Sun, Qin'
'Li, Zhi'
'Liu, He'
'Zhou, Lina'
'Jing, Dingding'
'Gong, Junbo'
'Chen, Wei'

_publ_section_title
;
 Combined virtual and experimental screening of multicomponent crystals of
 2,4-dichlorophenoxyacetic acid
;
_journal_issue 18
_journal_name_full 'New Journal of Chemistry'
_journal_page_first 8708
_journal_page_last 8719
_journal_paper_doi 10.1039/D2NJ00536K
_journal_volume 46
_journal_year 2022
_chemical_formula_moiety 'C8 H5 Cl2 O3, C3 H5 N'
_chemical_formula_sum 'C11 H10 Cl2 N O3'
_chemical_formula_weight 275.10
_chemical_name_systematic 'hemikis(1,4-phenylenediammonium) 2,4-Dichlorophenoxyacetate'
_space_group_crystal_system triclinic
_space_group_IT_number 2
_space_group_name_Hall '-P 1'
_space_group_name_H-M_alt 'P -1'
_atom_sites_solution_hydrogens geom
_atom_sites_solution_primary dual
_audit_creation_date 2021-07-05
_audit_creation_method
;
Olex2 1.3
(compiled 2020.07.31 svn.rc2a77460 for OlexSys, GUI svn.r6145)
;
_audit_update_record
;
2021-08-30 deposited with the CCDC.	2022-03-23 downloaded from the CCDC.
;
_cell_angle_alpha 95.693(5)
_cell_angle_beta 95.999(6)
_cell_angle_gamma 114.740(7)
_cell_formula_units_Z 2
_cell_length_a 7.3335(5)
_cell_length_b 8.0270(5)
_cell_length_c 10.9917(7)
_cell_measurement_reflns_used 4793
_cell_measurement_temperature 293(2)
_cell_measurement_theta_max 32.9520
_cell_measurement_theta_min 1.8630
_cell_volume 577.07(7)
_computing_cell_refinement 'CrysAlisPro 1.171.39.46 (Rigaku OD, 2018)'
_computing_data_collection 'CrysAlisPro 1.171.39.46 (Rigaku OD, 2018)'
_computing_data_reduction 'CrysAlisPro 1.171.39.46 (Rigaku OD, 2018)'
_computing_molecular_graphics 'Olex2 1.3 (Dolomanov et al., 2009)'
_computing_publication_material 'Olex2 1.3 (Dolomanov et al., 2009)'
_computing_structure_refinement 'SHELXL 2018/3 (Sheldrick, 2015)'
_computing_structure_solution 'SHELXT 2018/2 (Sheldrick, 2018)'
_diffrn_ambient_temperature 293(2)
_diffrn_detector 'CCD plate'
_diffrn_measured_fraction_theta_full 0.999
_diffrn_measured_fraction_theta_max 0.902
_diffrn_measurement_details
;
List of Runs (angles in degrees, time in seconds):

  # Type    Start    End  Width  t~exp~   \w     \q     \k     \f   Frames
#--------------------------------------------------------------------------
  1  \w   -115.00  65.00   1.00    1.00    --  -25.00  45.00   0.00  180
  2  \w   -115.00  65.00   1.00    1.00    --  -25.00  45.00  90.00  180
  3  \w   -115.00  65.00   1.00    1.00    --  -25.00  45.00 180.00  180
;
_diffrn_measurement_device 'abstract diffractometer'
_diffrn_measurement_device_type 'dtrek-CrysAlisPro-abstract goniometer imported rigaku-d*trek images'
_diffrn_measurement_method '\w scans'
_diffrn_orient_matrix_type 'CrysAlisPro convention (1999,Acta A55,543-557)'
_diffrn_orient_matrix_UB_11 0.0468933000
_diffrn_orient_matrix_UB_12 0.0578870000
_diffrn_orient_matrix_UB_13 -0.0431430000
_diffrn_orient_matrix_UB_21 -0.0317829000
_diffrn_orient_matrix_UB_22 -0.0794433000
_diffrn_orient_matrix_UB_23 -0.0459448000
_diffrn_orient_matrix_UB_31 -0.0918490000
_diffrn_orient_matrix_UB_32 0.0068721000
_diffrn_orient_matrix_UB_33 -0.0186034000
_diffrn_radiation_monochromator graphite
_diffrn_radiation_probe x-ray
_diffrn_radiation_type 'Mo K\a'
_diffrn_radiation_wavelength 0.71073
_diffrn_reflns_av_R_equivalents 0.0374
_diffrn_reflns_av_unetI/netI 0.0505
_diffrn_reflns_Laue_measured_fraction_full 0.999
_diffrn_reflns_Laue_measured_fraction_max 0.902
_diffrn_reflns_limit_h_max 11
_diffrn_reflns_limit_h_min -10
_diffrn_reflns_limit_k_max 11
_diffrn_reflns_limit_k_min -11
_diffrn_reflns_limit_l_max 16
_diffrn_reflns_limit_l_min -16
_diffrn_reflns_number 8728
_diffrn_reflns_point_group_measured_fraction_full 0.999
_diffrn_reflns_point_group_measured_fraction_max 0.902
_diffrn_reflns_theta_full 25.242
_diffrn_reflns_theta_max 32.900
_diffrn_reflns_theta_min 1.887
_diffrn_source 'fine-focus sealed X-ray tube'
_diffrn_source_type 'Enhance (Mo) X-ray Source'
_exptl_absorpt_coefficient_mu 0.557
_exptl_absorpt_correction_T_max 1.00000
_exptl_absorpt_correction_T_min 0.88886
_exptl_absorpt_correction_type multi-scan
_exptl_absorpt_process_details
;
CrysAlisPro 1.171.39.46 (Rigaku Oxford Diffraction, 2018)
Empirical absorption correction using spherical harmonics,
 implemented in SCALE3 ABSPACK scaling algorithm.
;
_exptl_crystal_colour colorless
_exptl_crystal_density_diffrn 1.583
_exptl_crystal_description plate
_exptl_crystal_F_000 282
_exptl_crystal_recrystallization_method 'Re-crystallisation from solvent: ethanol'
_refine_diff_density_max 0.396
_refine_diff_density_min -0.532
_refine_diff_density_rms 0.082
_refine_ls_extinction_method none
_refine_ls_goodness_of_fit_ref 1.029
_refine_ls_hydrogen_treatment constr
_refine_ls_matrix_type full
_refine_ls_number_parameters 155
_refine_ls_number_reflns 3895
_refine_ls_number_restraints 0
_refine_ls_restrained_S_all 1.029
_refine_ls_R_factor_all 0.0639
_refine_ls_R_factor_gt 0.0473
_refine_ls_shift/su_max 0.000
_refine_ls_shift/su_mean 0.000
_refine_ls_structure_factor_coef Fsqd
_refine_ls_weighting_details 'w=1/[\s^2^(Fo^2^)+(0.0568P)^2^+0.2132P] where P=(Fo^2^+2Fc^2^)/3'
_refine_ls_weighting_scheme calc
_refine_ls_wR_factor_gt 0.1128
_refine_ls_wR_factor_ref 0.1257
_reflns_Friedel_coverage 0.000
_reflns_number_gt 3038
_reflns_number_total 3895
_reflns_threshold_expression 'I > 2\s(I)'
_cod_data_source_file d2nj00536k2.cif
_cod_data_source_block r20210704a
_cod_depositor_comments 'Adding full bibliography for 7061422--7061427.cif.'
_cod_database_code 7061425
_shelx_shelxl_version_number 2018/3
_chemical_oxdiff_formula 'C11 H10 N O'
_shelx_space_group_comment
;
The symmetry employed for this shelxl refinement is uniquely defined
by the following loop, which should always be used as a source of
symmetry information in preference to the above space-group names.
They are only intended as comments.
;
_reflns_odcompleteness_completeness 99.87
_reflns_odcompleteness_iscentric 1
_reflns_odcompleteness_theta 26.32
_olex2_refinement_description
;
1. Fixed Uiso
 At 1.2 times of:
  All C(H) groups, All C(H,H) groups, All N(H,H,H) groups
2.a Secondary CH2 refined with riding coordinates:
 C00E(H00A,H00B)
2.b Aromatic/amide H refined with riding coordinates:
 C007(H007), C00B(H00I), C00D(H00D), C00F(H00F), C00G(H00G)
2.c Idealised Me refined as rotating group:
 N006(H00C,H00E,H00H)
;
_olex2_submission_special_instructions 'No special instructions were received'
_oxdiff_exptl_absorpt_empirical_details
;
Empirical correction (ABSPACK) includes:
- Absorption correction using spherical harmonics
- Frame scaling
- Detector area scaling
;
_oxdiff_exptl_absorpt_empirical_full_max 1.358
_oxdiff_exptl_absorpt_empirical_full_min 0.826

loop_
_space_group_symop_operation_xyz
'x, y, z'
'-x, -y, -z'

loop_
_atom_site_label
_atom_site_type_symbol
_atom_site_fract_x
_atom_site_fract_y
_atom_site_fract_z
_atom_site_U_iso_or_equiv
_atom_site_adp_type
_atom_site_occupancy
_atom_site_site_symmetry_order
_atom_site_calc_flag
_atom_site_refinement_flags_posn
_atom_site_refinement_flags_adp
_atom_site_refinement_flags_occupancy
_atom_site_disorder_assembly
_atom_site_disorder_group
Cl01 Cl 0.17595(7) 0.26641(7) 0.38995(4) 0.02899(13) Uani 1 1 d . . . . .
Cl02 Cl 0.41840(8) 0.12671(7) 0.83218(4) 0.03299(14) Uani 1 1 d . . . . .
O1 O 0.64584(18) 0.45697(18) 0.12787(11) 0.0221(3) Uani 1 1 d . . . . .
O2 O 0.96633(18) 0.49583(18) 0.16042(12) 0.0224(3) Uani 1 1 d . . . . .
O3 O 0.56861(17) 0.31423(18) 0.33756(11) 0.0202(3) Uani 1 1 d . . . . .
C1 C 0.7924(2) 0.4447(2) 0.18820(15) 0.0164(3) Uani 1 1 d . . . . .
C2 C 0.7674(2) 0.3631(2) 0.30767(15) 0.0191(3) Uani 1 1 d . . . . .
H2A H 0.792632 0.253509 0.299298 0.023 Uiso 1 1 calc R U . . .
H2B H 0.867338 0.453051 0.374794 0.023 Uiso 1 1 calc R U . . .
C3 C 0.5416(2) 0.2661(2) 0.45197(15) 0.0178(3) Uani 1 1 d . . . . .
C4 C 0.3577(3) 0.2419(2) 0.49023(16) 0.0193(3) Uani 1 1 d . . . . .
C5 C 0.3182(3) 0.1987(2) 0.60652(16) 0.0228(3) Uani 1 1 d . . . . .
H3 H 0.195687 0.184126 0.631276 0.027 Uiso 1 1 calc R U . . .
C6 C 0.4647(3) 0.1777(2) 0.68516(16) 0.0227(3) Uani 1 1 d . . . . .
C7 C 0.6458(3) 0.1956(2) 0.64877(16) 0.0227(3) Uani 1 1 d . . . . .
H4 H 0.741424 0.177964 0.701790 0.027 Uiso 1 1 calc R U . . .
C8 C 0.6838(3) 0.2401(2) 0.53219(16) 0.0206(3) Uani 1 1 d . . . . .
H5 H 0.805775 0.252726 0.507462 0.025 Uiso 1 1 calc R U . . .
N1 N 1.2423(2) 0.38484(18) 0.07905(13) 0.0165(3) Uani 1 1 d . . . . .
H1A H 1.173976 0.433096 0.121307 0.020 Uiso 1 1 calc R U . . .
H1B H 1.272562 0.439792 0.012666 0.020 Uiso 1 1 calc R U . . .
H1C H 1.356537 0.402890 0.127043 0.020 Uiso 1 1 calc R U . . .
C9 C 0.9325(2) 0.1284(2) -0.03639(15) 0.0181(3) Uani 1 1 d . . . . .
H6 H 0.888225 0.215037 -0.060253 0.022 Uiso 1 1 calc R U . . .
C10 C 1.1171(2) 0.1857(2) 0.03987(14) 0.0151(3) Uani 1 1 d . . . . .
C11 C 1.1862(2) 0.0603(2) 0.07689(15) 0.0175(3) Uani 1 1 d . . . . .
H7 H 1.310651 0.101435 0.128345 0.021 Uiso 1 1 calc R U . . .

loop_
_atom_site_aniso_label
_atom_site_aniso_U_11
_atom_site_aniso_U_22
_atom_site_aniso_U_33
_atom_site_aniso_U_23
_atom_site_aniso_U_13
_atom_site_aniso_U_12
Cl01 0.0215(2) 0.0450(3) 0.0271(2) 0.01087(19) 0.00448(17) 0.0195(2)
Cl02 0.0481(3) 0.0392(3) 0.0195(2) 0.01133(18) 0.0135(2) 0.0231(2)
O1 0.0163(6) 0.0298(6) 0.0210(6) 0.0111(5) 0.0021(5) 0.0093(5)
O2 0.0166(6) 0.0269(6) 0.0257(6) 0.0085(5) 0.0067(5) 0.0097(5)
O3 0.0129(5) 0.0301(6) 0.0173(5) 0.0085(5) 0.0025(4) 0.0078(5)
C1 0.0161(7) 0.0150(7) 0.0165(7) 0.0021(5) 0.0022(6) 0.0053(6)
C2 0.0129(7) 0.0244(8) 0.0191(7) 0.0069(6) 0.0019(6) 0.0067(6)
C3 0.0156(7) 0.0185(7) 0.0160(7) 0.0029(6) 0.0020(6) 0.0042(6)
C4 0.0181(8) 0.0211(7) 0.0194(7) 0.0036(6) 0.0020(6) 0.0093(6)
C5 0.0229(9) 0.0260(8) 0.0225(8) 0.0070(7) 0.0091(7) 0.0117(7)
C6 0.0303(9) 0.0210(8) 0.0168(7) 0.0049(6) 0.0065(7) 0.0103(7)
C7 0.0224(9) 0.0244(8) 0.0190(8) 0.0052(6) -0.0006(6) 0.0084(7)
C8 0.0165(8) 0.0238(8) 0.0191(7) 0.0058(6) 0.0016(6) 0.0063(6)
N1 0.0127(6) 0.0179(6) 0.0178(6) 0.0044(5) 0.0016(5) 0.0055(5)
C9 0.0165(7) 0.0196(7) 0.0194(7) 0.0065(6) 0.0012(6) 0.0087(6)
C10 0.0144(7) 0.0159(7) 0.0136(6) 0.0032(5) 0.0027(5) 0.0050(6)
C11 0.0146(7) 0.0197(7) 0.0167(7) 0.0042(6) -0.0009(6) 0.0065(6)

loop_
_atom_type_symbol
_atom_type_description
_atom_type_scat_dispersion_real
_atom_type_scat_dispersion_imag
_atom_type_scat_source
C C 0.0033 0.0016 'International Tables Vol C Tables 4.2.6.8 and 6.1.1.4'
H H 0.0000 0.0000 'International Tables Vol C Tables 4.2.6.8 and 6.1.1.4'
Cl Cl 0.1484 0.1585 'International Tables Vol C Tables 4.2.6.8 and 6.1.1.4'
N N 0.0061 0.0033 'International Tables Vol C Tables 4.2.6.8 and 6.1.1.4'
O O 0.0106 0.0060 'International Tables Vol C Tables 4.2.6.8 and 6.1.1.4'

loop_
_geom_angle_atom_site_label_1
_geom_angle_atom_site_label_2
_geom_angle_atom_site_label_3
_geom_angle
_geom_angle_site_symmetry_1
_geom_angle_site_symmetry_3
_geom_angle_publ_flag
C3 O3 C2 115.82(13) . . ?
O1 C1 C2 119.94(14) . . ?
O2 C1 O1 125.85(15) . . ?
O2 C1 C2 114.21(14) . . ?
O3 C2 C1 111.82(13) . . ?
O3 C2 H2A 109.3 . . ?
O3 C2 H2B 109.3 . . ?
C1 C2 H2A 109.3 . . ?
C1 C2 H2B 109.3 . . ?
H2A C2 H2B 107.9 . . ?
O3 C3 C4 117.04(15) . . ?
O3 C3 C8 124.56(15) . . ?
C8 C3 C4 118.40(15) . . ?
C3 C4 Cl01 119.07(13) . . ?
C5 C4 Cl01 119.50(13) . . ?
C5 C4 C3 121.43(16) . . ?
C4 C5 H3 120.6 . . ?
C6 C5 C4 118.72(16) . . ?
C6 C5 H3 120.6 . . ?
C5 C6 Cl02 119.15(14) . . ?
C7 C6 Cl02 119.60(14) . . ?
C7 C6 C5 121.25(16) . . ?
C6 C7 H4 120.3 . . ?
C6 C7 C8 119.34(16) . . ?
C8 C7 H4 120.3 . . ?
C3 C8 H5 119.6 . . ?
C7 C8 C3 120.81(16) . . ?
C7 C8 H5 119.6 . . ?
H1B N1 H1A 109.5 . . ?
H1B N1 H1C 109.5 . . ?
H1C N1 H1A 109.5 . . ?
C10 N1 H1A 109.5 . . ?
C10 N1 H1B 109.5 . . ?
C10 N1 H1C 109.5 . . ?
C10 C9 H6 120.4 . . ?
C10 C9 C11 119.17(15) . 2_755 ?
C11 C9 H6 120.4 2_755 . ?
C9 C10 N1 118.44(14) . . ?
C11 C10 N1 119.91(14) . . ?
C11 C10 C9 121.63(15) . . ?
C9 C11 H7 120.4 2_755 . ?
C10 C11 C9 119.20(15) . 2_755 ?
C10 C11 H7 120.4 . . ?

loop_
_geom_bond_atom_site_label_1
_geom_bond_atom_site_label_2
_geom_bond_distance
_geom_bond_site_symmetry_2
_geom_bond_publ_flag
Cl01 C4 1.7281(17) . ?
Cl02 C6 1.7389(17) . ?
O1 C1 1.248(2) . ?
O2 C1 1.248(2) . ?
O3 C2 1.426(2) . ?
O3 C3 1.3617(19) . ?
C1 C2 1.519(2) . ?
C2 H2A 0.9700 . ?
C2 H2B 0.9700 . ?
C3 C4 1.396(2) . ?
C3 C8 1.391(2) . ?
C4 C5 1.385(2) . ?
C5 H3 0.9300 . ?
C5 C6 1.384(3) . ?
C7 C6 1.381(3) . ?
C7 H4 0.9300 . ?
C8 C7 1.389(2) . ?
C8 H5 0.9300 . ?
N1 H1A 0.8900 . ?
N1 H1B 0.8900 . ?
N1 H1C 0.8900 . ?
N1 C10 1.461(2) . ?
C9 H6 0.9300 . ?
C10 C9 1.383(2) . ?
C11 C9 1.390(2) 2_755 ?
C11 C10 1.379(2) . ?
C11 H7 0.9300 . ?

loop_
_geom_torsion_atom_site_label_1
_geom_torsion_atom_site_label_2
_geom_torsion_atom_site_label_3
_geom_torsion_atom_site_label_4
_geom_torsion
_geom_torsion_site_symmetry_1
_geom_torsion_site_symmetry_2
_geom_torsion_site_symmetry_3
_geom_torsion_site_symmetry_4
_geom_torsion_publ_flag
Cl01 C4 C5 C6 179.33(13) . . . . ?
O1 C1 C2 O3 -1.8(2) . . . . ?
O2 C1 C2 O3 177.57(14) . . . . ?
O3 C3 C4 Cl01 2.1(2) . . . . ?
O3 C3 C4 C5 -177.93(15) . . . . ?
O3 C3 C8 C7 178.38(16) . . . . ?
C2 O3 C3 C4 171.64(15) . . . . ?
C2 O3 C3 C8 -8.3(2) . . . . ?
C3 O3 C2 C1 -170.57(14) . . . . ?
C3 C4 C5 C6 -0.7(3) . . . . ?
C3 C8 C7 C6 -0.2(3) . . . . ?
C4 C3 C8 C7 -1.6(2) . . . . ?
C4 C5 C6 Cl02 179.10(14) . . . . ?
C4 C5 C6 C7 -1.2(3) . . . . ?
C8 C3 C4 Cl01 -177.98(13) . . . . ?
C8 C3 C4 C5 2.0(3) . . . . ?
C8 C7 C6 Cl02 -178.66(13) . . . . ?
C8 C7 C6 C5 1.6(3) . . . . ?
N1 C10 C9 C11 178.48(14) . . . 2_755 ?
C9 C11 C10 N1 -178.45(14) 2_755 . . . ?
C9 C11 C10 C9 0.1(3) 2_755 . . . ?
C11 C10 C9 C11 -0.1(3) . . . 2_755 ?
